data_4004049
loop_
_publ_author_name
'Song, Xiaoyu'
'Schneider, Sarah N.'
'Cheng, Guangming'
'Khoury, Jason F.'
'Jovanovic, Milena'
'Yao, Nan'
'Schoop, Leslie M.'

_publ_section_title
;
 Kinetics and Evolution of Magnetism in Soft-Chemical Synthesis of CrSe2
 from KCrSe2
;
_journal_issue 20
_journal_name_full 'Chemistry of Materials'
_journal_page_first 8070
_journal_page_last 8078
_journal_paper_doi 10.1021/acs.chemmater.1c02620
_journal_volume 33
_journal_year 2021
_chemical_formula_moiety '0.5(Cr2 K2 Se4)'
_chemical_formula_sum 'Cr K Se2'
_chemical_formula_weight 249.22
_space_group_crystal_system monoclinic
_space_group_IT_number 12
_space_group_name_Hall '-C 2y'
_space_group_name_H-M_alt 'C 1 2/m 1'
_atom_sites_solution_primary dual
_audit_creation_date 2021-05-10
_audit_creation_method
;
Olex2 1.2
(compiled 2018.05.29 svn.r3508 for OlexSys, GUI svn.r5506)
;
_cell_angle_alpha 90
_cell_angle_beta 106.5480(10)
_cell_angle_gamma 90
_cell_formula_units_Z 2
_cell_length_a 6.5845(2)
_cell_length_b 3.80120(10)
_cell_length_c 7.7116(2)
_cell_measurement_reflns_used 3947
_cell_measurement_temperature 273(2)
_cell_measurement_theta_max 30.16
_cell_measurement_theta_min 2.76
_cell_volume 185.019(9)
_computing_molecular_graphics 'Olex2 (Dolomanov et al., 2009)'
_computing_publication_material 'Olex2 (Dolomanov et al., 2009)'
_computing_structure_refinement 'ShelXL (Sheldrick, 2015)'
_computing_structure_solution 'ShelXT (Sheldrick, 2015)'
_diffrn_ambient_temperature 273.15
_diffrn_measured_fraction_theta_full 1.000
_diffrn_measured_fraction_theta_max 0.994
_diffrn_measurement_device_type 'Bruker APEX-II CCD'
_diffrn_measurement_method '\f and \w scans'
_diffrn_radiation_monochromator graphite
_diffrn_radiation_type MoK\a
_diffrn_radiation_wavelength 0.71073
_diffrn_reflns_av_R_equivalents 0.0408
_diffrn_reflns_av_unetI/netI 0.0139
_diffrn_reflns_Laue_measured_fraction_full 1.000
_diffrn_reflns_Laue_measured_fraction_max 0.994
_diffrn_reflns_limit_h_max 9
_diffrn_reflns_limit_h_min -9
_diffrn_reflns_limit_k_max 5
_diffrn_reflns_limit_k_min -5
_diffrn_reflns_limit_l_max 10
_diffrn_reflns_limit_l_min -10
_diffrn_reflns_number 5422
_diffrn_reflns_point_group_measured_fraction_full 1.000
_diffrn_reflns_point_group_measured_fraction_max 0.994
_diffrn_reflns_theta_full 25.242
_diffrn_reflns_theta_max 30.262
_diffrn_reflns_theta_min 2.755
_diffrn_standards_number 0
_exptl_absorpt_coefficient_mu 23.625
_exptl_absorpt_correction_T_max 0.187
_exptl_absorpt_correction_T_min 0.138
_exptl_absorpt_correction_type multi-scan
_exptl_crystal_colour 'metallic black'
_exptl_crystal_colour_lustre metallic
_exptl_crystal_colour_primary black
_exptl_crystal_density_diffrn 4.473
_exptl_crystal_description plate
_exptl_crystal_F_000 222
_exptl_crystal_size_max 0.139
_exptl_crystal_size_mid 0.115
_exptl_crystal_size_min 0.107
_refine_diff_density_max 0.789
_refine_diff_density_min -1.002
_refine_diff_density_rms 0.175
_refine_ls_extinction_coef 0.0064(14)
_refine_ls_extinction_expression Fc^*^=kFc[1+0.001xFc^2^\l^3^/sin(2\q)]^-1/4^
_refine_ls_extinction_method 'SHELXL-2014/7 (Sheldrick 2014'
_refine_ls_goodness_of_fit_ref 1.417
_refine_ls_hydrogen_treatment undef
_refine_ls_matrix_type full
_refine_ls_number_parameters 16
_refine_ls_number_reflns 323
_refine_ls_number_restraints 0
_refine_ls_restrained_S_all 1.417
_refine_ls_R_factor_all 0.0189
_refine_ls_R_factor_gt 0.0179
_refine_ls_shift/su_max 0.000
_refine_ls_shift/su_mean 0.000
_refine_ls_structure_factor_coef Fsqd
_refine_ls_weighting_details 'w=1/[\s^2^(Fo^2^)+(0.0148P)^2^+0.7047P] where P=(Fo^2^+2Fc^2^)/3'
_refine_ls_weighting_scheme calc
_refine_ls_wR_factor_gt 0.0428
_refine_ls_wR_factor_ref 0.0432
_reflns_Friedel_coverage 0.000
_reflns_number_gt 314
_reflns_number_total 323
_reflns_threshold_expression 'I > 2\s(I)'
_cod_data_source_file cm1c02620_si_001.cif
_cod_data_source_block kcrse2
_cod_database_code 4004049
_shelx_shelxl_version_number 2014/7
_shelx_space_group_comment
;
The symmetry employed for this shelxl refinement is uniquely defined
by the following loop, which should always be used as a source of
symmetry information in preference to the above space-group names.
They are only intended as comments.
;
_shelx_estimated_absorpt_t_max 0.187
_shelx_estimated_absorpt_t_min 0.138
_olex2_refinement_description
;
;
_olex2_submission_special_instructions 'No special instructions were received'

loop_
_space_group_symop_operation_xyz
'x, y, z'
'-x, y, -z'
'x+1/2, y+1/2, z'
'-x+1/2, y+1/2, -z'
'-x, -y, -z'
'x, -y, z'
'-x+1/2, -y+1/2, -z'
'x+1/2, -y+1/2, z'

loop_
_atom_site_label
_atom_site_type_symbol
_atom_site_fract_x
_atom_site_fract_y
_atom_site_fract_z
_atom_site_U_iso_or_equiv
_atom_site_adp_type
_atom_site_occupancy
_atom_site_site_symmetry_order
_atom_site_calc_flag
_atom_site_refinement_flags_posn
_atom_site_refinement_flags_adp
_atom_site_refinement_flags_occupancy
_atom_site_disorder_assembly
_atom_site_disorder_group
Se1 Se 0.77273(5) 1.0000 0.81831(4) 0.00699(15) Uani 1 2 d S T P . .
Cr1 Cr 0.5000 1.0000 1.0000 0.00622(18) Uani 1 4 d S T P . .
K1 K 0.5000 0.5000 0.5000 0.0144(2) Uani 1 4 d S T P . .

loop_
_atom_site_aniso_label
_atom_site_aniso_U_11
_atom_site_aniso_U_22
_atom_site_aniso_U_33
_atom_site_aniso_U_23
_atom_site_aniso_U_13
_atom_site_aniso_U_12
Se1 0.00640(19) 0.00741(19) 0.0062(2) 0.000 0.00027(12) 0.000
Cr1 0.0055(3) 0.0061(3) 0.0061(4) 0.000 0.0000(3) 0.000
K1 0.0144(5) 0.0161(5) 0.0115(5) 0.000 0.0017(4) 0.000

loop_
_atom_type_symbol
_atom_type_description
_atom_type_scat_dispersion_real
_atom_type_scat_dispersion_imag
_atom_type_scat_source
Cr Cr 0.3209 0.6236 'International Tables Vol C Tables 4.2.6.8 and 6.1.1.4'
K K 0.2009 0.2494 'International Tables Vol C Tables 4.2.6.8 and 6.1.1.4'
Se Se -0.0929 2.2259 'International Tables Vol C Tables 4.2.6.8 and 6.1.1.4'

loop_
_geom_angle_atom_site_label_1
_geom_angle_atom_site_label_2
_geom_angle_atom_site_label_3
_geom_angle
_geom_angle_site_symmetry_1
_geom_angle_site_symmetry_3
_geom_angle_publ_flag
Cr1 Se1 Cr1 95.236(11) 3 3_545 ?
Cr1 Se1 Cr1 95.241(9) 3 . ?
Cr1 Se1 Cr1 95.241(9) 3_545 . ?
Cr1 Se1 K1 164.466(11) 3_545 1_565 ?
Cr1 Se1 K1 164.481(13) . 3 ?
Cr1 Se1 K1 95.202(8) 3 3 ?
Cr1 Se1 K1 95.221(8) . 1_565 ?
Cr1 Se1 K1 164.466(11) 3 . ?
Cr1 Se1 K1 95.202(8) 3_545 3 ?
Cr1 Se1 K1 95.208(3) 3_545 . ?
Cr1 Se1 K1 95.221(8) . . ?
Cr1 Se1 K1 95.208(3) 3 1_565 ?
K1 Se1 K1 72.411(7) . 3 ?
K1 Se1 K1 72.417(7) . 1_565 ?
K1 Se1 K1 72.411(7) 1_565 3 ?
Se1 Cr1 Se1 180.0 7_677 3_445 ?
Se1 Cr1 Se1 84.758(9) 3_455 5_677 ?
Se1 Cr1 Se1 95.242(9) 3_455 . ?
Se1 Cr1 Se1 95.236(11) 7_677 7_667 ?
Se1 Cr1 Se1 95.242(9) 3_445 . ?
Se1 Cr1 Se1 84.764(11) 3_445 7_667 ?
Se1 Cr1 Se1 95.242(9) 7_667 5_677 ?
Se1 Cr1 Se1 84.764(11) 7_677 3_455 ?
Se1 Cr1 Se1 84.758(9) 7_677 . ?
Se1 Cr1 Se1 95.236(11) 3_445 3_455 ?
Se1 Cr1 Se1 84.758(9) 7_667 . ?
Se1 Cr1 Se1 180.0 7_667 3_455 ?
Se1 Cr1 Se1 180.000(14) 5_677 . ?
Se1 Cr1 Se1 84.758(9) 3_445 5_677 ?
Se1 Cr1 Se1 95.242(9) 7_677 5_677 ?
Se1 K1 Se1 180.0 . 5_666 ?
Se1 K1 Se1 72.411(7) 5_676 7_666 ?
Se1 K1 Se1 72.411(7) 1_545 3_445 ?
Se1 K1 Se1 107.583(7) . 5_676 ?
Se1 K1 Se1 107.589(7) 5_666 3_445 ?
Se1 K1 Se1 72.416(7) 5_666 5_676 ?
Se1 K1 Se1 72.411(7) 5_666 7_666 ?
Se1 K1 Se1 72.417(7) . 1_545 ?
Se1 K1 Se1 72.411(7) . 3_445 ?
Se1 K1 Se1 107.584(7) 5_666 1_545 ?
Se1 K1 Se1 107.589(7) 5_676 3_445 ?
Se1 K1 Se1 180.0 5_676 1_545 ?
Se1 K1 Se1 180.0 7_666 3_445 ?
Se1 K1 Se1 107.589(7) . 7_666 ?
Se1 K1 Se1 107.589(7) 1_545 7_666 ?
Se1 K1 K1 53.792(4) . 1_565 ?
Se1 K1 K1 126.194(6) 1_545 3_455 ?
Se1 K1 K1 89.991(5) 5_666 3_545 ?
Se1 K1 K1 126.208(4) 5_666 1_565 ?
Se1 K1 K1 89.991(5) 1_545 3_445 ?
Se1 K1 K1 126.208(4) 1_545 1_565 ?
Se1 K1 K1 126.216(5) 3_445 3_545 ?
Se1 K1 K1 90.0 7_666 1_565 ?
Se1 K1 K1 53.806(6) 5_666 3_445 ?
Se1 K1 K1 90.0 3_445 1_565 ?
Se1 K1 K1 53.784(5) 3_445 3_445 ?
Se1 K1 K1 126.208(4) . 1_545 ?
Se1 K1 K1 53.806(6) 1_545 3_545 ?
Se1 K1 K1 53.792(4) 5_666 1_545 ?
Se1 K1 K1 90.009(5) 5_666 3_455 ?
Se1 K1 K1 126.208(4) 5_676 1_545 ?
Se1 K1 K1 53.784(5) 3_445 3_455 ?
Se1 K1 K1 53.792(4) 1_545 1_545 ?
Se1 K1 K1 90.009(5) 5_676 3_445 ?
Se1 K1 K1 90.0 7_666 1_545 ?
Se1 K1 K1 126.216(5) 7_666 3_445 ?
Se1 K1 K1 90.0 3_445 1_545 ?
Se1 K1 K1 90.009(5) . 3_545 ?
Se1 K1 K1 53.805(6) . 3 ?
Se1 K1 K1 126.194(6) 5_676 3_545 ?
Se1 K1 K1 126.194(6) 5_666 3 ?
Se1 K1 K1 53.784(5) 7_666 3_545 ?
Se1 K1 K1 89.991(5) 5_676 3 ?
Se1 K1 K1 89.991(5) . 3_455 ?
Se1 K1 K1 90.009(5) 1_545 3 ?
Se1 K1 K1 53.806(6) 5_676 3_455 ?
Se1 K1 K1 53.784(5) 7_666 3 ?
Se1 K1 K1 126.216(5) 7_666 3_455 ?
Se1 K1 K1 126.216(5) 3_445 3 ?
Se1 K1 K1 126.195(6) . 3_445 ?
Se1 K1 K1 53.792(4) 5_676 1_565 ?
K1 K1 K1 119.998(1) 1_565 3_545 ?
K1 K1 K1 180.0 1_565 1_545 ?
K1 K1 K1 120.005(2) 3 3_455 ?
K1 K1 K1 60.002(1) 1_545 3_545 ?
K1 K1 K1 60.002(1) 1_565 3_455 ?
K1 K1 K1 59.995(2) 3 3_545 ?
K1 K1 K1 60.002(1) 1_545 3_445 ?
K1 K1 K1 120.005(2) 3_445 3_545 ?
K1 K1 K1 119.998(1) 1_565 3_445 ?
K1 K1 K1 180.0 3 3_445 ?
K1 K1 K1 119.998(1) 1_545 3_455 ?
K1 K1 K1 60.002(1) 1_565 3 ?
K1 K1 K1 59.995(2) 3_445 3_455 ?
K1 K1 K1 119.998(1) 1_545 3 ?
K1 K1 K1 180.0 3_545 3_455 ?

loop_
_geom_bond_atom_site_label_1
_geom_bond_atom_site_label_2
_geom_bond_distance
_geom_bond_site_symmetry_2
_geom_bond_publ_flag
Se1 Cr1 2.5730(2) 3 ?
Se1 Cr1 2.5730(2) 3_545 ?
Se1 Cr1 2.5732(3) . ?
Se1 K1 3.2174(3) . ?
Se1 K1 3.2183(3) 3 ?
Se1 K1 3.2174(3) 1_565 ?
Cr1 Se1 2.5730(2) 7_677 ?
Cr1 Se1 2.5730(2) 7_667 ?
Cr1 Se1 2.5730(2) 3_455 ?
Cr1 Se1 2.5730(2) 3_445 ?
Cr1 Se1 2.5731(3) 5_677 ?
K1 Se1 3.2174(3) 5_666 ?
K1 Se1 3.2174(3) 1_545 ?
K1 Se1 3.2183(3) 7_666 ?
K1 Se1 3.2174(3) 5_676 ?
K1 Se1 3.2183(3) 3_445 ?
K1 K1 3.80147(9) 3_455 ?
K1 K1 3.80147(9) 3_545 ?
K1 K1 3.80147(9) 3_445 ?
K1 K1 3.80120(10) 1_545 ?
K1 K1 3.80147(9) 3 ?
K1 K1 3.80120(10) 1_565 ?
